data_4034370
loop_
_publ_author_name
'John, Jubi'
'Omanakuttan, Vishnu K.'
'T, Aneeja'
'Suresh, Cherumuttathu H.'
'Jones, Peter G.'
'Hopf, Henning'

_publ_section_title
;
 Tandem \a-Arylation/Cyclization of 4-Haloacetoacetates with Arynes: A
 Metal-Free Approach toward 4-Aryl-3-(2 H)-furanones.
;
_journal_issue 9
_journal_name_full 'The Journal of organic chemistry'
_journal_page_first 5957
_journal_page_last 5964
_journal_paper_doi 10.1021/acs.joc.9b00488
_journal_volume 84
_journal_year 2019
_chemical_formula_sum 'C12 H12 O3'
_chemical_formula_weight 204.22
_space_group_IT_number 15
_space_group_name_Hall '-C 2yc'
_space_group_name_H-M_alt 'C 1 2/c 1'
_symmetry_cell_setting monoclinic
_symmetry_space_group_name_H-M 'C 1 2/c 1'
_atom_sites_solution_hydrogens geom
_atom_sites_solution_primary direct
_atom_sites_solution_secondary difmap
_audit_creation_method SHELXL-97
_cell_angle_alpha 90.00
_cell_angle_beta 111.935(4)
_cell_angle_gamma 90.00
_cell_formula_units_Z 8
_cell_length_a 15.6759(5)
_cell_length_b 7.2560(2)
_cell_length_c 19.3615(5)
_cell_measurement_reflns_used 16865
_cell_measurement_temperature 100(2)
_cell_measurement_theta_max 30.7563
_cell_measurement_theta_min 2.2634
_cell_volume 2042.84(12)
_computing_cell_refinement
;
CrysAlisPro, Oxford Diffraction Ltd.,
Version 1.171.35.21 (release 20-01-2012 CrysAlis171 .NET)
(compiled Jan 23 2012,18:06:46)
;
_computing_data_collection
;
CrysAlisPro, Oxford Diffraction Ltd.,
Version 1.171.35.21 (release 20-01-2012 CrysAlis171 .NET)
(compiled Jan 23 2012,18:06:46)
;
_computing_data_reduction
;
CrysAlisPro, Oxford Diffraction Ltd.,
Version 1.171.35.21 (release 20-01-2012 CrysAlis171 .NET)
(compiled Jan 23 2012,18:06:46)
;
_computing_molecular_graphics 'Siemens XP'
_computing_publication_material SHELXL-97
_computing_structure_refinement 'SHELXL-97 (Sheldrick, 1997)'
_computing_structure_solution 'SHELXS-97 (Sheldrick, 1990)'
_diffrn_ambient_temperature 100(2)
_diffrn_detector_area_resol_mean 16.1419
_diffrn_measured_fraction_theta_full 0.983
_diffrn_measured_fraction_theta_max 0.961
_diffrn_measurement_device_type 'Oxford Diffraction Xcalibur, Eos'
_diffrn_measurement_method \w-scan
_diffrn_radiation_monochromator graphite
_diffrn_radiation_source 'Enhance (Mo) X-ray Source'
_diffrn_radiation_type MoK\a
_diffrn_radiation_wavelength 0.71073
_diffrn_reflns_av_R_equivalents 0.0241
_diffrn_reflns_av_sigmaI/netI 0.0116
_diffrn_reflns_limit_h_max 21
_diffrn_reflns_limit_h_min -22
_diffrn_reflns_limit_k_max 9
_diffrn_reflns_limit_k_min -10
_diffrn_reflns_limit_l_max 27
_diffrn_reflns_limit_l_min -27
_diffrn_reflns_number 47291
_diffrn_reflns_theta_full 30.50
_diffrn_reflns_theta_max 30.83
_diffrn_reflns_theta_min 2.27
_exptl_absorpt_coefficient_mu 0.095
_exptl_absorpt_correction_type none
_exptl_crystal_colour colourless
_exptl_crystal_density_diffrn 1.328
_exptl_crystal_density_meas ?
_exptl_crystal_density_method 'not measured'
_exptl_crystal_description block
_exptl_crystal_F_000 864
_exptl_crystal_size_max 0.40
_exptl_crystal_size_mid 0.25
_exptl_crystal_size_min 0.15
_refine_diff_density_max 0.399
_refine_diff_density_min -0.244
_refine_diff_density_rms 0.048
_refine_ls_extinction_method none
_refine_ls_goodness_of_fit_ref 1.054
_refine_ls_hydrogen_treatment constr
_refine_ls_matrix_type full
_refine_ls_number_parameters 137
_refine_ls_number_reflns 3099
_refine_ls_number_restraints 0
_refine_ls_restrained_S_all 1.054
_refine_ls_R_factor_all 0.0397
_refine_ls_R_factor_gt 0.0358
_refine_ls_shift/su_max 0.001
_refine_ls_shift/su_mean 0.000
_refine_ls_structure_factor_coef Fsqd
_refine_ls_weighting_details 'calc w=1/[\s^2^(Fo^2^)+(0.0520P)^2^+1.1945P] where P=(Fo^2^+2Fc^2^)/3'
_refine_ls_weighting_scheme calc
_refine_ls_wR_factor_gt 0.0951
_refine_ls_wR_factor_ref 0.0985
_reflns_number_gt 2814
_reflns_number_total 3099
_reflns_threshold_expression >2sigma(I)
_cod_data_source_file jo9b00488_si_002.cif
_cod_data_source_block kriep
_cod_depositor_comments
;
The following automatic conversions were performed:

data item '_exptl_crystal_density_meas' value 'not measured' was
changed to '?' -- the value is perceived as not measured.

Automatic conversion script
Id: cif_fix_values 6909 2019-04-08 15:41:33Z antanas 
;
_cod_original_cell_volume 2042.82(10)
_cod_original_sg_symbol_H-M 'C 2/c'
_cod_database_code 4034370

loop_
_symmetry_equiv_pos_as_xyz
'x, y, z'
'-x, y, -z+1/2'
'x+1/2, y+1/2, z'
'-x+1/2, y+1/2, -z+1/2'
'-x, -y, -z'
'x, -y, z-1/2'
'-x+1/2, -y+1/2, -z'
'x+1/2, -y+1/2, z-1/2'

loop_
_atom_site_label
_atom_site_type_symbol
_atom_site_fract_x
_atom_site_fract_y
_atom_site_fract_z
_atom_site_U_iso_or_equiv
_atom_site_adp_type
_atom_site_occupancy
_atom_site_symmetry_multiplicity
_atom_site_calc_flag
_atom_site_refinement_flags
O1 O 0.21885(4) 0.40430(9) 0.58166(3) 0.01646(14) Uani 1 1 d .
C2 C 0.12235(6) 0.36155(13) 0.54289(5) 0.01826(17) Uani 1 1 d .
H2A H 0.0838 0.4361 0.5628 0.022 Uiso 1 1 calc R
H2B H 0.1105 0.2294 0.5484 0.022 Uiso 1 1 calc R
C3 C 0.10156(6) 0.40875(11) 0.46174(5) 0.01562(16) Uani 1 1 d .
C4 C 0.18609(5) 0.47577(11) 0.45776(4) 0.01371(15) Uani 1 1 d .
C5 C 0.24914(6) 0.46772(11) 0.53023(4) 0.01384(16) Uani 1 1 d .
C6 C 0.39203(6) 0.50468(12) 0.63328(4) 0.01733(17) Uani 1 1 d .
H6A H 0.3953 0.3765 0.6516 0.021 Uiso 1 1 calc R
H6B H 0.3658 0.5840 0.6620 0.021 Uiso 1 1 calc R
C7 C 0.48580(6) 0.57206(15) 0.64074(5) 0.0245(2) Uani 1 1 d .
H7A H 0.5100 0.4938 0.6110 0.037 Uiso 1 1 calc R
H7B H 0.5273 0.5668 0.6931 0.037 Uiso 1 1 calc R
H7C H 0.4813 0.6995 0.6229 0.037 Uiso 1 1 calc R
O2 O 0.02448(4) 0.38970(10) 0.41282(4) 0.02100(15) Uani 1 1 d .
O3 O 0.33602(4) 0.51448(9) 0.55325(3) 0.01634(14) Uani 1 1 d .
C11 C 0.20166(5) 0.53992(11) 0.39137(4) 0.01359(15) Uani 1 1 d .
C12 C 0.28347(6) 0.62774(11) 0.39590(4) 0.01579(16) Uani 1 1 d .
H12 H 0.3312 0.6451 0.4432 0.019 Uiso 1 1 calc R
C13 C 0.29546(6) 0.68965(12) 0.33201(5) 0.01822(17) Uani 1 1 d .
H13 H 0.3511 0.7493 0.3362 0.022 Uiso 1 1 calc R
C14 C 0.22668(6) 0.66502(12) 0.26212(5) 0.01957(17) Uani 1 1 d .
H14 H 0.2350 0.7077 0.2187 0.023 Uiso 1 1 calc R
C15 C 0.14559(6) 0.57701(12) 0.25676(5) 0.01839(17) Uani 1 1 d .
H15 H 0.0985 0.5587 0.2092 0.022 Uiso 1 1 calc R
C16 C 0.13269(6) 0.51550(11) 0.32026(5) 0.01579(16) Uani 1 1 d .
H16 H 0.0767 0.4564 0.3156 0.019 Uiso 1 1 calc R

loop_
_atom_site_aniso_label
_atom_site_aniso_U_11
_atom_site_aniso_U_22
_atom_site_aniso_U_33
_atom_site_aniso_U_23
_atom_site_aniso_U_13
_atom_site_aniso_U_12
O1 0.0179(3) 0.0190(3) 0.0139(3) 0.0011(2) 0.0076(2) 0.0009(2)
C2 0.0168(4) 0.0217(4) 0.0183(4) 0.0002(3) 0.0090(3) -0.0002(3)
C3 0.0162(4) 0.0147(4) 0.0174(4) -0.0015(3) 0.0079(3) 0.0017(3)
C4 0.0143(3) 0.0136(3) 0.0133(3) -0.0002(3) 0.0051(3) 0.0012(3)
C5 0.0164(4) 0.0119(3) 0.0140(3) -0.0001(3) 0.0067(3) 0.0018(3)
C6 0.0190(4) 0.0183(4) 0.0113(3) -0.0002(3) 0.0017(3) 0.0017(3)
C7 0.0177(4) 0.0310(5) 0.0205(4) -0.0026(3) 0.0023(3) -0.0018(3)
O2 0.0147(3) 0.0262(3) 0.0216(3) -0.0027(2) 0.0062(2) -0.0003(2)
O3 0.0150(3) 0.0205(3) 0.0115(3) 0.0005(2) 0.0027(2) -0.0009(2)
C11 0.0156(3) 0.0122(3) 0.0129(3) 0.0003(3) 0.0053(3) 0.0029(3)
C12 0.0166(4) 0.0156(4) 0.0143(3) 0.0009(3) 0.0049(3) 0.0012(3)
C13 0.0202(4) 0.0175(4) 0.0186(4) 0.0015(3) 0.0090(3) 0.0005(3)
C14 0.0262(4) 0.0191(4) 0.0151(4) 0.0017(3) 0.0096(3) 0.0030(3)
C15 0.0225(4) 0.0179(4) 0.0128(3) -0.0008(3) 0.0042(3) 0.0031(3)
C16 0.0162(4) 0.0144(3) 0.0150(3) -0.0009(3) 0.0038(3) 0.0015(3)

loop_
_atom_type_symbol
_atom_type_description
_atom_type_scat_dispersion_real
_atom_type_scat_dispersion_imag
_atom_type_scat_source
C C 0.0033 0.0016 'International Tables Vol C Tables 4.2.6.8 and 6.1.1.4'
H H 0.0000 0.0000 'International Tables Vol C Tables 4.2.6.8 and 6.1.1.4'
O O 0.0106 0.0060 'International Tables Vol C Tables 4.2.6.8 and 6.1.1.4'

loop_
_geom_angle_atom_site_label_1
_geom_angle_atom_site_label_2
_geom_angle_atom_site_label_3
_geom_angle
C5 O1 C2 106.31(6)
O1 C2 C3 105.46(6)
O2 C3 C4 130.83(8)
O2 C3 C2 122.60(8)
C4 C3 C2 106.56(7)
C5 C4 C3 104.75(7)
C5 C4 C11 127.66(7)
C3 C4 C11 127.58(7)
O3 C5 O1 116.74(7)
O3 C5 C4 126.33(7)
O1 C5 C4 116.92(7)
O3 C6 C7 105.24(7)
C5 O3 C6 118.81(6)
C12 C11 C16 117.87(7)
C12 C11 C4 122.31(7)
C16 C11 C4 119.81(7)
C13 C12 C11 120.90(7)
C14 C13 C12 120.63(8)
C13 C14 C15 119.08(8)
C14 C15 C16 120.76(8)
C15 C16 C11 120.75(8)

loop_
_geom_bond_atom_site_label_1
_geom_bond_atom_site_label_2
_geom_bond_distance
O1 C5 1.3348(10)
O1 C2 1.4489(10)
C2 C3 1.5199(12)
C3 O2 1.2334(10)
C3 C4 1.4402(11)
C4 C5 1.3831(11)
C4 C11 1.4708(11)
C5 O3 1.3097(10)
C6 O3 1.4699(9)
C6 C7 1.5041(13)
C11 C12 1.4051(11)
C11 C16 1.4085(11)
C12 C13 1.3933(11)
C13 C14 1.3913(12)
C14 C15 1.3913(13)
C15 C16 1.3918(12)

loop_
_geom_hbond_atom_site_label_D
_geom_hbond_atom_site_label_H
_geom_hbond_atom_site_label_A
_geom_hbond_distance_DH
_geom_hbond_distance_HA
_geom_hbond_distance_DA
_geom_hbond_angle_DHA
_geom_hbond_site_symmetry_A
C2 H2A O2 0.99 2.30 3.2810(11) 169.7 5_566

loop_
_geom_torsion_atom_site_label_1
_geom_torsion_atom_site_label_2
_geom_torsion_atom_site_label_3
_geom_torsion_atom_site_label_4
_geom_torsion
C5 O1 C2 C3 0.22(8)
O1 C2 C3 O2 -179.56(8)
O1 C2 C3 C4 -0.05(9)
O2 C3 C4 C5 179.32(9)
C2 C3 C4 C5 -0.13(8)
O2 C3 C4 C11 -0.26(15)
C2 C3 C4 C11 -179.71(8)
C2 O1 C5 O3 -179.64(7)
C2 O1 C5 C4 -0.34(9)
C3 C4 C5 O3 179.53(8)
C11 C4 C5 O3 -0.89(14)
C3 C4 C5 O1 0.30(9)
C11 C4 C5 O1 179.88(7)
O1 C5 O3 C6 -3.53(10)
C4 C5 O3 C6 177.24(8)
C7 C6 O3 C5 -178.30(7)
C5 C4 C11 C12 -9.17(13)
C3 C4 C11 C12 170.32(8)
C5 C4 C11 C16 171.49(8)
C3 C4 C11 C16 -9.03(12)
C16 C11 C12 C13 0.44(12)
C4 C11 C12 C13 -178.92(8)
C11 C12 C13 C14 -0.30(13)
C12 C13 C14 C15 -0.19(13)
C13 C14 C15 C16 0.53(13)
C14 C15 C16 C11 -0.39(13)
C12 C11 C16 C15 -0.10(12)
C4 C11 C16 C15 179.28(7)
